data_7240710
loop_
_publ_author_name
'Li, Xuanyao'
'Li, Peihe'
'Liu, Jinghai'
'Lin, Zhengguo'
'Hu, Changwen'

_publ_section_title
;
 Copper(ii)-containing tungstotellurates(vi): syntheses, structures and
 their catalytic performances in selective oxidation of thioethers
;
_journal_issue 38
_journal_name_full 'RSC Advances'
_journal_page_first 22515
_journal_page_last 22521
_journal_paper_doi 10.1039/D0RA02609C
_journal_volume 10
_journal_year 2020
_chemical_formula_sum 'Cu2 H80 Na12 O78 Te2 W8'
_chemical_formula_weight 3457.60
_space_group_crystal_system triclinic
_space_group_IT_number 2
_space_group_name_Hall '-P 1'
_space_group_name_H-M_alt 'P -1'
_audit_creation_method SHELXL-2016/6
_audit_update_record
;
2020-05-10 deposited with the CCDC.	2020-06-04 downloaded from the CCDC.
;
_cell_angle_alpha 95.705(3)
_cell_angle_beta 103.882(3)
_cell_angle_gamma 112.109(3)
_cell_formula_units_Z 2
_cell_length_a 13.6212(15)
_cell_length_b 16.7386(19)
_cell_length_c 17.399(2)
_cell_measurement_reflns_used 9870
_cell_measurement_temperature 153(2)
_cell_measurement_theta_max 28.47
_cell_measurement_theta_min 2.38
_cell_volume 3487.7(7)
_computing_cell_refinement 'Bruker APEX2'
_computing_data_collection 'Bruker APEX2'
_computing_data_reduction 'Bruker APEX2'
_computing_structure_refinement 'SHELXL-2016/6 (Sheldrick, 2016)'
_computing_structure_solution 'SHELXT 2014/4 (Sheldrick, 2014)'
_diffrn_ambient_temperature 153(2)
_diffrn_measured_fraction_theta_full 0.999
_diffrn_measured_fraction_theta_max 0.988
_diffrn_measurement_device_type 'Bruker APEX-II DUO CCD'
_diffrn_radiation_type MoK\a
_diffrn_radiation_wavelength 0.71073
_diffrn_reflns_av_R_equivalents 0.0545
_diffrn_reflns_av_unetI/netI 0.0662
_diffrn_reflns_Laue_measured_fraction_full 0.999
_diffrn_reflns_Laue_measured_fraction_max 0.988
_diffrn_reflns_limit_h_max 18
_diffrn_reflns_limit_h_min -18
_diffrn_reflns_limit_k_max 22
_diffrn_reflns_limit_k_min -22
_diffrn_reflns_limit_l_max 23
_diffrn_reflns_limit_l_min -23
_diffrn_reflns_number 42718
_diffrn_reflns_point_group_measured_fraction_full 0.999
_diffrn_reflns_point_group_measured_fraction_max 0.988
_diffrn_reflns_theta_full 25.242
_diffrn_reflns_theta_max 28.483
_diffrn_reflns_theta_min 1.233
_exptl_absorpt_coefficient_mu 14.764
_exptl_absorpt_correction_T_max 0.171
_exptl_absorpt_correction_T_min 0.035
_exptl_absorpt_correction_type multi-scan
_exptl_absorpt_process_details
'SADABS-2013/4-1 \"i1/4?Bruker APEX2\"i1/4?,Rint before and after the absorption correction process is 0.1514 and 0.0545.The Ratio of minimum to maximum transmission is 0.2047'
_exptl_crystal_colour green
_exptl_crystal_density_diffrn 3.292
_exptl_crystal_description block
_exptl_crystal_F_000 3180
_exptl_crystal_size_max 0.250
_exptl_crystal_size_mid 0.230
_exptl_crystal_size_min 0.120
_refine_diff_density_max 1.656
_refine_diff_density_min -2.621
_refine_diff_density_rms 0.366
_refine_ls_extinction_method none
_refine_ls_goodness_of_fit_ref 1.038
_refine_ls_hydrogen_treatment undef
_refine_ls_matrix_type full
_refine_ls_number_parameters 922
_refine_ls_number_reflns 17436
_refine_ls_number_restraints 2088
_refine_ls_restrained_S_all 1.003
_refine_ls_R_factor_all 0.0441
_refine_ls_R_factor_gt 0.0356
_refine_ls_shift/su_max 0.002
_refine_ls_shift/su_mean 0.000
_refine_ls_structure_factor_coef Fsqd
_refine_ls_weighting_details 'w=1/[\s^2^(Fo^2^)+(0.0363P)^2^+3.9608P] where P=(Fo^2^+2Fc^2^)/3'
_refine_ls_weighting_scheme calc
_refine_ls_wR_factor_gt 0.0988
_refine_ls_wR_factor_ref 0.1056
_reflns_Friedel_coverage 0.000
_reflns_number_gt 14196
_reflns_number_total 17436
_reflns_threshold_expression 'I > 2\s(I)'
_cod_data_source_file d0ra02609c2.cif
_cod_data_source_block Compound_1
_cod_depositor_comments 'Adding full bibliography for 7240710--7240711.cif.'
_cod_database_code 7240710
_shelx_shelxl_version_number 2016/6
_shelx_space_group_comment
;
The symmetry employed for this shelxl refinement is uniquely defined
by the following loop, which should always be used as a source of
symmetry information in preference to the above space-group names.
They are only intended as comments.
;
_shelx_estimated_absorpt_t_min 0.120
_shelx_estimated_absorpt_t_max 0.270

loop_
_space_group_symop_operation_xyz
'x, y, z'
'-x, -y, -z'

loop_
_atom_site_label
_atom_site_type_symbol
_atom_site_fract_x
_atom_site_fract_y
_atom_site_fract_z
_atom_site_U_iso_or_equiv
_atom_site_adp_type
_atom_site_occupancy
_atom_site_site_symmetry_order
_atom_site_calc_flag
_atom_site_refinement_flags_posn
_atom_site_refinement_flags_adp
_atom_site_refinement_flags_occupancy
_atom_site_disorder_assembly
_atom_site_disorder_group
Cu2 Cu 1.10570(5) 1.00116(4) 0.48528(4) 0.01136(13) Uani 1 1 d . . . . .
Cu1 Cu -0.60675(5) 0.49938(4) 0.01189(4) 0.01074(13) Uani 1 1 d . . . . .
Na1 Na -0.4445(2) 0.49296(16) 0.26372(15) 0.0197(5) Uani 1 1 d . U . . .
Na2 Na -0.28657(19) 0.60107(16) 0.16549(15) 0.0170(4) Uani 1 1 d . U . . .
Na3 Na 0.9409(2) 1.00846(16) 0.23864(15) 0.0197(5) Uani 1 1 d . U . . .
Na4 Na 0.000000 0.500000 0.000000 0.0207(7) Uani 1 2 d S U P . .
Na5 Na 0.7824(2) 0.90048(16) 0.33499(15) 0.0184(4) Uani 1 1 d . U . . .
Na6 Na 0.86394(19) 1.13567(16) 0.12677(15) 0.0182(5) Uani 1 1 d . U . . .
Na7 Na -0.3705(2) 0.36024(18) 0.37618(17) 0.0268(6) Uani 1 1 d . U . . .
Na8 Na 0.500000 1.000000 0.500000 0.0234(7) Uani 1 2 d S U P . .
Na9 Na -0.0521(2) 0.51870(17) 0.23706(15) 0.0229(5) Uani 1 1 d . U . . .
Na10 Na 0.2050(2) 0.52412(16) 0.23868(15) 0.0251(5) Uani 1 1 d . U . . .
Na11 Na 0.5145(2) 0.94669(17) 0.26297(15) 0.0243(5) Uani 1 1 d . U . . .
Na12 Na -0.2171(2) 1.00308(18) -0.18735(16) 0.0311(6) Uani 1 1 d . U . . .
Na13 Na 0.3499(2) 0.74072(19) 0.34925(17) 0.0366(6) Uani 1 1 d . U . . .
O1 O -0.6586(3) 0.5872(3) 0.0377(2) 0.0143(7) Uani 1 1 d . U . . .
O2 O -0.5503(3) 0.8229(3) 0.0133(2) 0.0127(7) Uani 1 1 d . U . . .
O3 O -0.1362(3) 0.8238(3) 0.0160(2) 0.0131(7) Uani 1 1 d . U . . .
O4 O -0.5290(3) 0.6897(3) -0.0479(2) 0.0120(7) Uani 1 1 d . U . . .
O5 O -0.4492(3) 0.5824(3) 0.0315(2) 0.0128(6) Uani 1 1 d . U . . .
O6 O -0.3188(3) 0.6922(3) -0.0465(2) 0.0116(7) Uani 1 1 d . U . . .
O7 O -0.3429(3) 0.8268(3) 0.0157(2) 0.0116(6) Uani 1 1 d . U . . .
O8 O -0.2008(3) 0.9386(3) -0.0657(3) 0.0177(8) Uani 1 1 d . U . . .
O9 O -0.4037(3) 0.7922(3) -0.1363(2) 0.0135(7) Uani 1 1 d . U . . .
O10 O -0.2539(3) 0.7315(3) 0.1111(2) 0.0133(6) Uani 1 1 d . U . . .
O11 O -0.4619(3) 0.7296(3) 0.1106(2) 0.0123(6) Uani 1 1 d . U . . .
O12 O -0.7493(3) 0.6817(3) -0.0487(3) 0.0194(9) Uani 1 1 d . U . . .
O13 O -0.2390(3) 0.5879(3) 0.0388(2) 0.0142(7) Uani 1 1 d . U . . .
O14 O -0.4328(3) 0.9379(3) -0.0643(2) 0.0158(8) Uani 1 1 d . U . . .
O15 O -0.2108(3) 0.7888(3) -0.1547(2) 0.0179(8) Uani 1 1 d . U . . .
O16 O -0.6117(3) 0.7876(3) -0.1577(3) 0.0175(8) Uani 1 1 d . U . . .
O17 O -0.1066(3) 0.6828(3) -0.0452(3) 0.0160(8) Uani 1 1 d . U . . .
O18 O -0.6627(3) 0.7356(3) 0.1197(3) 0.0190(9) Uani 1 1 d . U . . .
O19 O -0.0422(3) 0.7394(3) 0.1226(3) 0.0184(8) Uani 1 1 d . U . . .
O20 O 0.9499(3) 0.9181(3) 0.4672(2) 0.0131(6) Uani 1 1 d . U . . .
O21 O 0.6409(3) 0.6762(3) 0.4847(2) 0.0136(7) Uani 1 1 d . U . . .
O22 O 0.7560(3) 0.7696(3) 0.3896(2) 0.0137(6) Uani 1 1 d . U . . .
O23 O 0.8482(3) 0.6730(3) 0.4802(2) 0.0120(7) Uani 1 1 d . U . . .
O24 O 1.0555(3) 0.6796(3) 0.4775(2) 0.0123(7) Uani 1 1 d . U . . .
O25 O 0.9114(3) 0.7020(3) 0.6328(2) 0.0141(7) Uani 1 1 d . U . . .
O26 O 0.7419(3) 0.9125(3) 0.4639(2) 0.0144(7) Uani 1 1 d . U . . .
O27 O 0.6135(3) 0.8168(3) 0.5498(2) 0.0140(8) Uani 1 1 d . U . . .
O28 O 0.8245(3) 0.8061(3) 0.5472(2) 0.0123(7) Uani 1 1 d . U . . .
O29 O 0.7184(3) 0.6995(3) 0.6549(2) 0.0174(8) Uani 1 1 d . U . . .
O30 O 1.1577(3) 0.9145(3) 0.4540(3) 0.0159(7) Uani 1 1 d . U . . .
O31 O 1.1197(3) 0.7105(3) 0.6486(3) 0.0186(9) Uani 1 1 d . U . . .
O32 O 0.7055(3) 0.5562(3) 0.5540(3) 0.0191(9) Uani 1 1 d . U . . .
O33 O 0.9410(3) 0.5614(3) 0.5537(3) 0.0180(8) Uani 1 1 d . U . . .
O34 O 0.9626(3) 0.7715(3) 0.3855(2) 0.0130(7) Uani 1 1 d . U . . .
O35 O 1.2511(3) 0.8205(3) 0.5398(3) 0.0184(8) Uani 1 1 d . U . . .
O36 O 0.5464(3) 0.7629(3) 0.3813(3) 0.0193(7) Uani 1 1 d . U . . .
O37 O 1.0340(3) 0.8108(3) 0.5436(2) 0.0123(7) Uani 1 1 d . U . . .
O38 O 1.1640(3) 0.7672(3) 0.3703(3) 0.0181(8) Uani 1 1 d . U . . .
O1W O -0.5862(4) 0.4711(3) 0.1426(3) 0.0197(7) Uani 1 1 d . U . . .
O2W O 1.0837(4) 1.0293(3) 0.3553(3) 0.0233(8) Uani 1 1 d . U . . .
O3W O -0.5178(4) 0.5363(3) 0.3636(3) 0.0231(9) Uani 1 1 d . U . . .
O4W O -0.3752(4) 0.6469(3) 0.2488(3) 0.0206(7) Uani 1 1 d . U . . .
O5W O -0.3552(3) 0.4543(3) 0.1726(3) 0.0194(7) Uani 1 1 d . U . . .
O6W O -0.5305(4) 0.3394(3) 0.2720(3) 0.0242(8) Uani 1 1 d . U . . .
O7W O -0.1034(4) 0.6463(3) 0.2443(3) 0.0208(7) Uani 1 1 d . U . . .
O8W O -0.2742(4) 0.5122(3) 0.3606(3) 0.0236(8) Uani 1 1 d . U . . .
O9W O 1.0155(4) 0.9719(3) 0.1388(3) 0.0200(8) Uani 1 1 d . U . . .
O10W O 0.8714(3) 0.8559(3) 0.2526(3) 0.0193(7) Uani 1 1 d . U . . .
O11W O 0.8469(3) 1.0484(3) 0.3280(3) 0.0204(7) Uani 1 1 d . U . . .
O12W O 1.0285(3) 1.1632(3) 0.2306(3) 0.0207(8) Uani 1 1 d . U . . .
O13W O 0.7699(4) 0.9805(3) 0.1394(3) 0.0209(7) Uani 1 1 d . U . . .
O14W O 0.5960(3) 0.8438(3) 0.2556(3) 0.0197(7) Uani 1 1 d . U . . .
O15W O 0.0969(3) 0.6535(3) 0.0795(3) 0.0247(9) Uani 1 1 d . U . . .
O16W O 0.1574(4) 0.4943(3) 0.0931(3) 0.0201(8) Uani 1 1 d . U . . .
O17W O -0.1117(4) 0.4929(3) 0.0949(3) 0.0205(7) Uani 1 1 d . U . . .
O18W O -0.4634(4) 0.4114(3) 0.4503(3) 0.0254(9) Uani 1 1 d . U . . .
O19W O -0.2196(4) 0.3928(3) 0.4905(3) 0.0236(9) Uani 1 1 d . U . . .
O20W O 0.7114(4) 1.1069(3) 0.0150(3) 0.0246(9) Uani 1 1 d . U . . .
O21W O 0.9545(3) 1.0863(3) 0.0450(3) 0.0199(9) Uani 1 1 d . U . . .
O22W O 0.9326(3) 1.2851(3) 0.1130(3) 0.0222(9) Uani 1 1 d . U . . .
O23W O 0.7711(3) 1.1490(3) 0.2248(3) 0.0256(9) Uani 1 1 d . U . . .
O24W O 0.3451(4) 1.0060(3) 0.4064(3) 0.0237(9) Uani 1 1 d . U . . .
O25W O 0.2435(4) 0.3960(3) 0.2191(3) 0.0260(10) Uani 1 1 d . U . . .
O26W O 0.1265(3) 0.6315(3) 0.2422(3) 0.0244(7) Uani 1 1 d . U . . .
O27W O 0.3768(4) 0.6296(3) 0.2344(3) 0.0297(9) Uani 1 1 d . U . . .
O28W O -0.3881(4) 0.2165(3) 0.3267(3) 0.0318(10) Uani 1 1 d . U . . .
O29W O 0.6108(4) 1.0010(3) 0.4020(3) 0.0220(7) Uani 1 1 d . U . . .
O30W O 0.5502(4) 0.9678(3) 0.1400(3) 0.0214(9) Uani 1 1 d . U . . .
O31W O 0.0383(4) 0.4202(3) 0.2510(3) 0.0258(8) Uani 1 1 d . U . . .
O32W O 0.3044(4) 0.6002(3) 0.3777(3) 0.0304(9) Uani 1 1 d . U . . .
O33W O -0.0586(4) 0.5280(3) 0.3671(3) 0.0204(9) Uani 1 1 d . U . . .
O34W O -0.2137(4) 0.3780(3) 0.2370(3) 0.0426(12) Uani 1 1 d . U . . .
O35W O 0.3389(4) 0.8313(3) 0.2552(3) 0.0301(8) Uani 1 1 d . U . . .
O36W O 0.4152(4) 1.0343(3) 0.2674(3) 0.0382(10) Uani 1 1 d . U . . .
O37W O 0.4217(3) 0.8377(3) 0.4786(3) 0.0273(8) Uani 1 1 d . U . . .
O38W O -0.2626(4) 0.8776(3) -0.2845(3) 0.0287(10) Uani 1 1 d . U . . .
O39W O -0.1371(5) 1.1210(4) -0.2576(3) 0.0505(16) Uani 1 1 d . U . . .
O40W O -0.1846(4) 1.1381(3) -0.1033(3) 0.0412(12) Uani 1 1 d . U . . .
Te1 Te -0.39201(3) 0.70700(2) 0.03520(2) 0.00787(8) Uani 1 1 d . . . . .
Te2 Te 0.89521(3) 0.79369(2) 0.46316(2) 0.00824(8) Uani 1 1 d . . . . .
W1 W -0.63122(2) 0.70048(2) 0.03345(2) 0.01062(6) Uani 1 1 d . . . . .
W2 W -0.15770(2) 0.70329(2) 0.03547(2) 0.00959(6) Uani 1 1 d . . . . .
W3 W -0.25014(2) 0.82484(2) -0.07458(2) 0.00995(6) Uani 1 1 d . . . . .
W4 W -0.49038(2) 0.82414(2) -0.07491(2) 0.01021(6) Uani 1 1 d . . . . .
W6 W 0.99797(2) 0.67574(2) 0.56745(2) 0.01053(6) Uani 1 1 d . . . . .
W7 W 0.66171(2) 0.79644(2) 0.46727(2) 0.00974(6) Uani 1 1 d . . . . .
W8 W 1.13277(2) 0.80130(2) 0.45716(2) 0.01014(6) Uani 1 1 d . . . . .
W9 W 0.75659(2) 0.67079(2) 0.57135(2) 0.01059(6) Uani 1 1 d . . . . .

loop_
_atom_site_aniso_label
_atom_site_aniso_U_11
_atom_site_aniso_U_22
_atom_site_aniso_U_33
_atom_site_aniso_U_23
_atom_site_aniso_U_13
_atom_site_aniso_U_12
Cu2 0.0083(3) 0.0088(3) 0.0162(3) 0.0011(3) 0.0038(3) 0.0031(3)
Cu1 0.0088(3) 0.0093(3) 0.0149(3) 0.0024(3) 0.0049(3) 0.0039(3)
Na1 0.0195(10) 0.0208(10) 0.0189(10) 0.0039(9) 0.0056(8) 0.0087(8)
Na2 0.0176(9) 0.0172(10) 0.0176(10) 0.0051(8) 0.0069(8) 0.0073(8)
Na3 0.0184(10) 0.0207(10) 0.0189(10) 0.0036(9) 0.0059(8) 0.0070(8)
Na4 0.0185(15) 0.0255(16) 0.0216(16) 0.0078(13) 0.0072(13) 0.0115(13)
Na5 0.0189(9) 0.0165(9) 0.0208(10) 0.0065(8) 0.0076(8) 0.0068(8)
Na6 0.0162(10) 0.0188(11) 0.0197(11) 0.0046(9) 0.0042(9) 0.0080(9)
Na7 0.0254(12) 0.0260(12) 0.0261(12) 0.0021(10) 0.0009(10) 0.0126(10)
Na8 0.0200(15) 0.0254(17) 0.0283(17) 0.0083(14) 0.0089(13) 0.0115(13)
Na9 0.0244(11) 0.0274(11) 0.0178(10) 0.0052(9) 0.0065(9) 0.0115(9)
Na10 0.0264(11) 0.0239(11) 0.0254(11) 0.0042(9) 0.0099(9) 0.0099(9)
Na11 0.0257(12) 0.0292(12) 0.0212(11) 0.0050(10) 0.0070(9) 0.0148(10)
Na12 0.0350(14) 0.0309(14) 0.0273(13) 0.0098(11) 0.0086(11) 0.0130(11)
Na13 0.0321(12) 0.0329(12) 0.0359(12) 0.0123(11) 0.0039(10) 0.0066(10)
O1 0.0125(14) 0.0156(15) 0.0177(15) 0.0052(13) 0.0063(12) 0.0074(12)
O2 0.0123(13) 0.0138(14) 0.0162(14) 0.0069(12) 0.0047(12) 0.0087(11)
O3 0.0142(13) 0.0133(14) 0.0133(14) 0.0062(12) 0.0059(12) 0.0053(11)
O4 0.0120(13) 0.0132(13) 0.0145(13) 0.0042(12) 0.0069(11) 0.0072(11)
O5 0.0125(12) 0.0132(12) 0.0154(12) 0.0056(11) 0.0073(11) 0.0058(10)
O6 0.0115(13) 0.0141(13) 0.0131(13) 0.0044(12) 0.0066(11) 0.0071(11)
O7 0.0123(13) 0.0125(13) 0.0140(13) 0.0062(11) 0.0058(11) 0.0073(11)
O8 0.0183(15) 0.0167(15) 0.0200(16) 0.0083(13) 0.0083(13) 0.0067(13)
O9 0.0152(13) 0.0149(14) 0.0135(14) 0.0058(12) 0.0051(12) 0.0084(11)
O10 0.0135(12) 0.0142(13) 0.0150(13) 0.0037(11) 0.0062(11) 0.0074(11)
O11 0.0122(12) 0.0143(13) 0.0141(13) 0.0042(11) 0.0075(11) 0.0070(11)
O12 0.0151(18) 0.0175(19) 0.023(2) 0.0048(16) 0.0010(16) 0.0066(15)
O13 0.0142(13) 0.0150(13) 0.0170(13) 0.0052(11) 0.0078(11) 0.0075(11)
O14 0.0173(18) 0.0154(18) 0.0185(19) 0.0066(15) 0.0067(15) 0.0093(15)
O15 0.0181(18) 0.0218(19) 0.0117(17) 0.0016(15) 0.0071(15) 0.0049(15)
O16 0.0169(18) 0.0172(19) 0.0195(19) 0.0020(16) 0.0053(15) 0.0089(15)
O17 0.0144(17) 0.0150(18) 0.0210(19) 0.0060(15) 0.0117(15) 0.0042(15)
O18 0.0154(18) 0.019(2) 0.021(2) 0.0011(16) 0.0108(16) 0.0029(16)
O19 0.0159(17) 0.0161(18) 0.0209(19) 0.0051(15) 0.0005(15) 0.0070(15)
O20 0.0138(12) 0.0124(12) 0.0174(13) 0.0066(11) 0.0073(11) 0.0076(10)
O21 0.0126(13) 0.0139(14) 0.0150(14) 0.0069(12) 0.0056(12) 0.0043(11)
O22 0.0139(12) 0.0153(12) 0.0146(12) 0.0050(11) 0.0067(11) 0.0071(10)
O23 0.0137(13) 0.0122(13) 0.0140(13) 0.0066(12) 0.0056(11) 0.0078(11)
O24 0.0146(13) 0.0116(14) 0.0152(14) 0.0078(12) 0.0061(12) 0.0080(11)
O25 0.0165(14) 0.0147(14) 0.0137(14) 0.0063(12) 0.0063(12) 0.0073(12)
O26 0.0127(12) 0.0158(13) 0.0180(13) 0.0059(11) 0.0064(11) 0.0078(11)
O27 0.0110(17) 0.0140(18) 0.0171(18) 0.0026(15) 0.0058(14) 0.0043(14)
O28 0.0129(13) 0.0150(14) 0.0127(13) 0.0054(12) 0.0066(11) 0.0076(11)
O29 0.0150(18) 0.023(2) 0.0145(18) 0.0037(16) 0.0058(15) 0.0067(15)
O30 0.0132(14) 0.0146(14) 0.0211(15) 0.0055(13) 0.0067(12) 0.0055(12)
O31 0.0164(18) 0.021(2) 0.0185(19) 0.0046(16) 0.0042(16) 0.0083(16)
O32 0.0181(19) 0.0162(19) 0.022(2) 0.0058(16) 0.0046(16) 0.0069(15)
O33 0.0216(19) 0.0151(19) 0.0197(19) 0.0063(16) 0.0064(16) 0.0096(16)
O34 0.0126(13) 0.0145(13) 0.0154(13) 0.0052(12) 0.0073(11) 0.0069(11)
O35 0.0157(18) 0.0193(19) 0.0201(19) 0.0054(16) 0.0041(16) 0.0077(15)
O36 0.0177(12) 0.0203(13) 0.0219(13) 0.0067(11) 0.0053(11) 0.0097(11)
O37 0.0130(13) 0.0141(14) 0.0141(13) 0.0057(12) 0.0061(11) 0.0082(11)
O38 0.0169(16) 0.0192(17) 0.0178(17) 0.0007(14) 0.0089(14) 0.0056(14)
O1W 0.0199(14) 0.0213(14) 0.0158(14) 0.0043(13) 0.0046(12) 0.0068(12)
O2W 0.0198(14) 0.0241(14) 0.0214(14) 0.0064(13) 0.0046(12) 0.0048(12)
O3W 0.0204(19) 0.025(2) 0.0187(19) 0.0026(17) 0.0045(16) 0.0047(17)
O4W 0.0195(13) 0.0204(13) 0.0200(13) 0.0024(12) 0.0062(12) 0.0062(12)
O5W 0.0193(12) 0.0197(13) 0.0189(13) 0.0036(11) 0.0060(11) 0.0078(11)
O6W 0.0227(15) 0.0229(16) 0.0223(16) 0.0013(14) 0.0043(14) 0.0067(13)
O7W 0.0204(13) 0.0220(13) 0.0194(13) 0.0036(12) 0.0046(12) 0.0091(11)
O8W 0.0211(14) 0.0242(15) 0.0221(15) 0.0024(13) 0.0029(13) 0.0084(13)
O9W 0.0181(15) 0.0212(16) 0.0195(16) 0.0031(14) 0.0065(13) 0.0065(13)
O10W 0.0183(13) 0.0195(13) 0.0185(13) 0.0032(12) 0.0051(11) 0.0068(11)
O11W 0.0203(13) 0.0196(13) 0.0200(13) 0.0028(12) 0.0062(11) 0.0072(11)
O12W 0.0183(14) 0.0212(15) 0.0194(15) 0.0026(13) 0.0035(13) 0.0066(12)
O13W 0.0196(13) 0.0199(14) 0.0210(14) 0.0026(12) 0.0040(12) 0.0077(12)
O14W 0.0193(12) 0.0208(13) 0.0200(13) 0.0045(11) 0.0064(11) 0.0091(11)
O15W 0.0203(19) 0.022(2) 0.033(2) 0.0048(17) 0.0092(17) 0.0096(16)
O16W 0.0219(15) 0.0213(15) 0.0211(15) 0.0065(13) 0.0092(13) 0.0111(12)
O17W 0.0193(13) 0.0220(14) 0.0210(14) 0.0057(12) 0.0065(12) 0.0089(12)
O18W 0.022(2) 0.025(2) 0.026(2) 0.0044(17) 0.0079(17) 0.0057(17)
O19W 0.020(2) 0.019(2) 0.032(2) 0.0040(18) 0.0069(17) 0.0094(16)
O20W 0.0195(19) 0.0178(19) 0.033(2) 0.0017(17) -0.0009(17) 0.0097(16)
O21W 0.0169(18) 0.0203(19) 0.0196(19) -0.0021(16) 0.0045(15) 0.0069(15)
O22W 0.0223(19) 0.021(2) 0.025(2) 0.0071(16) 0.0084(16) 0.0103(16)
O23W 0.026(2) 0.027(2) 0.024(2) 0.0015(17) 0.0043(17) 0.0141(17)
O24W 0.022(2) 0.027(2) 0.026(2) 0.0059(17) 0.0113(17) 0.0118(17)
O25W 0.030(2) 0.024(2) 0.026(2) 0.0040(18) 0.0053(18) 0.0157(18)
O26W 0.0242(13) 0.0252(13) 0.0258(13) 0.0063(12) 0.0086(12) 0.0115(11)
O27W 0.0276(15) 0.0285(15) 0.0253(15) 0.0085(13) 0.0044(13) 0.0049(13)
O28W 0.030(2) 0.033(2) 0.034(2) 0.005(2) 0.0083(19) 0.0156(19)
O29W 0.0194(13) 0.0241(13) 0.0240(13) 0.0050(12) 0.0071(12) 0.0104(11)
O30W 0.027(2) 0.0178(19) 0.0190(19) 0.0025(16) 0.0058(16) 0.0095(16)
O31W 0.0271(15) 0.0261(15) 0.0247(15) 0.0065(13) 0.0084(13) 0.0108(13)
O32W 0.0295(15) 0.0298(16) 0.0279(16) 0.0085(14) 0.0061(14) 0.0091(13)
O33W 0.0242(19) 0.0181(19) 0.0186(19) 0.0021(16) 0.0056(16) 0.0095(16)
O34W 0.040(2) 0.029(2) 0.042(2) 0.001(2) -0.011(2) 0.0118(19)
O35W 0.0282(14) 0.0312(14) 0.0286(14) 0.0063(13) 0.0063(13) 0.0112(12)
O36W 0.0325(19) 0.038(2) 0.041(2) 0.0022(18) 0.0060(17) 0.0170(16)
O37W 0.0203(15) 0.0283(16) 0.0331(16) 0.0063(14) 0.0086(13) 0.0095(13)
O38W 0.032(2) 0.029(2) 0.025(2) 0.0080(18) 0.0031(18) 0.0151(18)
O39W 0.055(3) 0.040(3) 0.033(3) 0.024(2) -0.002(2) 0.000(2)
O40W 0.037(3) 0.034(3) 0.054(3) 0.009(2) 0.014(2) 0.015(2)
Te1 0.00750(16) 0.00761(17) 0.00916(17) 0.00255(13) 0.00354(13) 0.00302(13)
Te2 0.00805(17) 0.00802(17) 0.00922(17) 0.00272(13) 0.00343(13) 0.00322(14)
W1 0.00895(11) 0.00942(11) 0.01494(11) 0.00300(8) 0.00517(9) 0.00428(9)
W2 0.00792(11) 0.00930(11) 0.01236(11) 0.00311(8) 0.00423(8) 0.00350(9)
W3 0.00973(11) 0.00991(11) 0.01060(11) 0.00384(8) 0.00461(8) 0.00312(9)
W4 0.01023(11) 0.00971(11) 0.01128(11) 0.00313(8) 0.00290(8) 0.00473(9)
W6 0.01094(11) 0.01044(11) 0.01151(11) 0.00403(8) 0.00378(9) 0.00516(9)
W7 0.00823(11) 0.00992(11) 0.01125(11) 0.00300(8) 0.00345(8) 0.00345(9)
W8 0.00963(11) 0.00975(11) 0.01231(11) 0.00283(8) 0.00480(8) 0.00431(9)
W9 0.01033(11) 0.01053(11) 0.01160(11) 0.00448(8) 0.00471(9) 0.00366(9)

loop_
_atom_type_symbol
_atom_type_description
_atom_type_scat_dispersion_real
_atom_type_scat_dispersion_imag
_atom_type_scat_source
O O 0.0106 0.0060 'International Tables Vol C Tables 4.2.6.8 and 6.1.1.4'
W W -0.8490 6.8722 'International Tables Vol C Tables 4.2.6.8 and 6.1.1.4'
H H 0.0000 0.0000 'International Tables Vol C Tables 4.2.6.8 and 6.1.1.4'
Cu Cu 0.3201 1.2651 'International Tables Vol C Tables 4.2.6.8 and 6.1.1.4'
Te Te -0.5308 1.6751 'International Tables Vol C Tables 4.2.6.8 and 6.1.1.4'
Na Na 0.0362 0.0249 'International Tables Vol C Tables 4.2.6.8 and 6.1.1.4'

loop_
_geom_angle_atom_site_label_1
_geom_angle_atom_site_label_2
_geom_angle_atom_site_label_3
_geom_angle
_geom_angle_site_symmetry_1
_geom_angle_site_symmetry_3
_geom_angle_publ_flag
O30 Cu2 O26 90.51(17) . 2_776 ?
O30 Cu2 O20 96.77(17) . . ?
O26 Cu2 O20 162.97(17) 2_776 . ?
O30 Cu2 O20 170.84(17) . 2_776 ?
O26 Cu2 O20 90.31(17) 2_776 2_776 ?
O20 Cu2 O20 80.11(18) . 2_776 ?
O30 Cu2 O2W 88.86(18) . . ?
O26 Cu2 O2W 98.53(17) 2_776 . ?
O20 Cu2 O2W 96.99(16) . . ?
O20 Cu2 O2W 100.05(17) 2_776 . ?
O30 Cu2 Cu2 136.27(13) . 2_776 ?
O26 Cu2 Cu2 128.85(12) 2_776 2_776 ?
O20 Cu2 Cu2 40.12(12) . 2_776 ?
O20 Cu2 Cu2 39.99(12) 2_776 2_776 ?
O2W Cu2 Cu2 101.16(12) . 2_776 ?
O30 Cu2 Na5 113.81(13) . 2_776 ?
O26 Cu2 Na5 51.96(13) 2_776 2_776 ?
O20 Cu2 Na5 111.06(13) . 2_776 ?
O20 Cu2 Na5 60.15(13) 2_776 2_776 ?
O2W Cu2 Na5 140.41(13) . 2_776 ?
Cu2 Cu2 Na5 84.77(5) 2_776 2_776 ?
O1 Cu1 O13 90.26(17) . 2_465 ?
O1 Cu1 O5 170.03(17) . 2_465 ?
O13 Cu1 O5 90.67(16) 2_465 2_465 ?
O1 Cu1 O5 96.35(17) . . ?
O13 Cu1 O5 163.92(17) 2_465 . ?
O5 Cu1 O5 80.33(18) 2_465 . ?
O1 Cu1 O1W 91.42(17) . . ?
O13 Cu1 O1W 97.85(16) 2_465 . ?
O5 Cu1 O1W 98.28(16) 2_465 . ?
O5 Cu1 O1W 96.63(16) . . ?
O1 Cu1 Cu1 135.55(12) . 2_465 ?
O13 Cu1 Cu1 129.76(12) 2_465 2_465 ?
O5 Cu1 Cu1 40.42(11) 2_465 2_465 ?
O5 Cu1 Cu1 39.91(12) . 2_465 ?
O1W Cu1 Cu1 99.76(11) . 2_465 ?
O1 Cu1 Na2 113.18(13) . 2_465 ?
O13 Cu1 Na2 52.90(13) 2_465 2_465 ?
O5 Cu1 Na2 60.15(12) 2_465 2_465 ?
O5 Cu1 Na2 111.06(13) . 2_465 ?
O1W Cu1 Na2 139.55(12) . 2_465 ?
Cu1 Cu1 Na2 84.98(5) 2_465 2_465 ?
O1W Na1 O3W 101.19(18) . . ?
O1W Na1 O5W 83.77(17) . . ?
O3W Na1 O5W 174.87(18) . . ?
O1W Na1 O8W 164.4(2) . . ?
O3W Na1 O8W 94.03(18) . . ?
O5W Na1 O8W 80.95(17) . . ?
O1W Na1 O6W 91.86(17) . . ?
O3W Na1 O6W 91.33(18) . . ?
O5W Na1 O6W 89.83(17) . . ?
O8W Na1 O6W 90.97(18) . . ?
O1W Na1 O4W 83.41(17) . . ?
O3W Na1 O4W 87.03(17) . . ?
O5W Na1 O4W 92.26(17) . . ?
O8W Na1 O4W 94.29(17) . . ?
O6W Na1 O4W 174.59(19) . . ?
O1W Na1 Na2 82.37(14) . . ?
O3W Na1 Na2 133.04(16) . . ?
O5W Na1 Na2 45.83(12) . . ?
O8W Na1 Na2 84.92(14) . . ?
O6W Na1 Na2 135.59(15) . . ?
O4W Na1 Na2 46.48(12) . . ?
O1W Na1 Na7 135.31(15) . . ?
O3W Na1 Na7 90.24(14) . . ?
O5W Na1 Na7 87.09(14) . . ?
O8W Na1 Na7 46.82(13) . . ?
O6W Na1 Na7 44.36(12) . . ?
O4W Na1 Na7 140.73(14) . . ?
Na2 Na1 Na7 120.02(10) . . ?
O5W Na2 O7W 99.57(18) . . ?
O5W Na2 O4W 97.65(18) . . ?
O7W Na2 O4W 106.04(18) . . ?
O5W Na2 O10 160.32(18) . . ?
O7W Na2 O10 95.34(17) . . ?
O4W Na2 O10 90.45(17) . . ?
O5W Na2 O13 98.79(17) . . ?
O7W Na2 O13 92.52(16) . . ?
O4W Na2 O13 152.70(18) . . ?
O10 Na2 O13 67.62(15) . . ?
O5W Na2 O5 95.81(16) . . ?
O7W Na2 O5 155.01(18) . . ?
O4W Na2 O5 91.18(16) . . ?
O10 Na2 O5 65.98(14) . . ?
O13 Na2 O5 65.61(14) . . ?
O5W Na2 Cu1 75.34(13) . 2_465 ?
O7W Na2 Cu1 127.53(14) . 2_465 ?
O4W Na2 Cu1 126.43(14) . 2_465 ?
O10 Na2 Cu1 85.40(12) . 2_465 ?
O13 Na2 Cu1 39.76(10) . 2_465 ?
O5 Na2 Cu1 39.24(9) . 2_465 ?
O5W Na2 Na1 48.15(12) . . ?
O7W Na2 Na1 107.79(15) . . ?
O4W Na2 Na1 49.56(13) . . ?
O10 Na2 Na1 137.56(14) . . ?
O13 Na2 Na1 142.76(14) . . ?
O5 Na2 Na1 97.15(12) . . ?
Cu1 Na2 Na1 106.05(8) 2_465 . ?
O5W Na2 Te1 130.14(14) . . ?
O7W Na2 Te1 127.93(14) . . ?
O4W Na2 Te1 84.30(13) . . ?
O10 Na2 Te1 32.73(10) . . ?
O13 Na2 Te1 68.45(11) . . ?
O5 Na2 Te1 34.43(9) . . ?
Cu1 Na2 Te1 64.57(5) 2_465 . ?
Na1 Na2 Te1 116.36(8) . . ?
O5W Na2 W2 129.98(14) . . ?
O7W Na2 W2 81.43(13) . . ?
O4W Na2 W2 130.49(15) . . ?
O10 Na2 W2 40.16(10) . . ?
O13 Na2 W2 31.87(10) . . ?
O5 Na2 W2 73.60(10) . . ?
Cu1 Na2 W2 65.92(5) 2_465 . ?
Na1 Na2 W2 170.64(9) . . ?
Te1 Na2 W2 56.53(4) . . ?
O5W Na2 Na9 67.04(12) . . ?
O7W Na2 Na9 36.73(12) . . ?
O4W Na2 Na9 125.32(15) . . ?
O10 Na2 Na9 121.89(13) . . ?
O13 Na2 Na9 81.35(11) . . ?
O5 Na2 Na9 140.29(12) . . ?
Cu1 Na2 Na9 101.07(7) 2_465 . ?
Na1 Na2 Na9 96.37(8) . . ?
Te1 Na2 Na9 146.49(8) . . ?
W2 Na2 Na9 90.12(6) . . ?
O2W Na3 O9W 99.94(18) . . ?
O2W Na3 O13W 167.2(2) . . ?
O9W Na3 O13W 91.78(18) . . ?
O2W Na3 O10W 83.83(17) . . ?
O9W Na3 O10W 89.42(17) . . ?
O13W Na3 O10W 91.09(17) . . ?
O2W Na3 O11W 87.11(17) . . ?
O9W Na3 O11W 172.77(19) . . ?
O13W Na3 O11W 81.36(17) . . ?
O10W Na3 O11W 92.97(17) . . ?
O2W Na3 O12W 91.46(17) . . ?
O9W Na3 O12W 88.74(17) . . ?
O13W Na3 O12W 94.07(17) . . ?
O10W Na3 O12W 174.58(19) . . ?
O11W Na3 O12W 89.48(17) . . ?
O2W Na3 Na5 84.18(14) . . ?
O9W Na3 Na5 135.34(15) . . ?
O13W Na3 Na5 83.78(14) . . ?
O10W Na3 Na5 46.48(12) . . ?
O11W Na3 Na5 46.49(12) . . ?
O12W Na3 Na5 135.84(15) . . ?
O2W Na3 Na6 136.43(15) . . ?
O9W Na3 Na6 88.19(14) . . ?
O13W Na3 Na6 48.49(13) . . ?
O10W Na3 Na6 139.37(14) . . ?
O11W Na3 Na6 85.55(13) . . ?
O12W Na3 Na6 45.65(12) . . ?
Na5 Na3 Na6 119.09(10) . . ?
O2W Na3 Na12 67.28(13) . 2_675 ?
O9W Na3 Na12 33.30(12) . 2_675 ?
O13W Na3 Na12 124.87(14) . 2_675 ?
O10W Na3 Na12 92.16(13) . 2_675 ?
O11W Na3 Na12 153.16(14) . 2_675 ?
O12W Na3 Na12 83.51(13) . 2_675 ?
Na5 Na3 Na12 132.92(10) . 2_675 ?
Na6 Na3 Na12 107.10(8) . 2_675 ?
O16W Na4 O16W 180.0 2_565 . ?
O16W Na4 O15W 78.58(14) 2_565 2_565 ?
O16W Na4 O15W 101.42(14) . 2_565 ?
O16W Na4 O15W 101.42(14) 2_565 . ?
O16W Na4 O15W 78.58(14) . . ?
O15W Na4 O15W 180.0 2_565 . ?
O16W Na4 O17W 97.30(15) 2_565 2_565 ?
O16W Na4 O17W 82.70(15) . 2_565 ?
O15W Na4 O17W 79.90(14) 2_565 2_565 ?
O15W Na4 O17W 100.10(14) . 2_565 ?
O16W Na4 O17W 82.70(15) 2_565 . ?
O16W Na4 O17W 97.30(15) . . ?
O15W Na4 O17W 100.10(14) 2_565 . ?
O15W Na4 O17W 79.90(14) . . ?
O17W Na4 O17W 180.0 2_565 . ?
O11W Na5 O10W 98.65(18) . . ?
O11W Na5 O14W 102.59(18) . . ?
O10W Na5 O14W 104.69(18) . . ?
O11W Na5 O22 160.17(19) . . ?
O10W Na5 O22 89.02(17) . . ?
O14W Na5 O22 92.99(16) . . ?
O11W Na5 O26 98.63(17) . . ?
O10W Na5 O26 150.40(18) . . ?
O14W Na5 O26 94.74(16) . . ?
O22 Na5 O26 67.54(15) . . ?
O11W Na5 O20 96.80(16) . . ?
O10W Na5 O20 89.25(16) . . ?
O14W Na5 O20 153.93(17) . . ?
O22 Na5 O20 64.86(14) . . ?
O26 Na5 O20 64.95(14) . . ?
O11W Na5 Cu2 76.30(13) . 2_776 ?
O10W Na5 Cu2 124.78(14) . 2_776 ?
O14W Na5 Cu2 130.32(14) . 2_776 ?
O22 Na5 Cu2 84.29(12) . 2_776 ?
O26 Na5 Cu2 38.85(10) . 2_776 ?
O20 Na5 Cu2 39.12(9) . 2_776 ?
O11W Na5 Na3 49.34(13) . . ?
O10W Na5 Na3 49.32(13) . . ?
O14W Na5 Na3 110.36(15) . . ?
O22 Na5 Na3 135.48(14) . . ?
O26 Na5 Na3 142.00(14) . . ?
O20 Na5 Na3 95.47(12) . . ?
Cu2 Na5 Na3 105.54(8) 2_776 . ?
O11W Na5 W7 129.92(14) . . ?
O10W Na5 W7 129.19(15) . . ?
O14W Na5 W7 81.10(13) . . ?
O22 Na5 W7 40.23(10) . . ?
O26 Na5 W7 32.09(10) . . ?
O20 Na5 W7 73.09(10) . . ?
Cu2 Na5 W7 65.26(5) 2_776 . ?
Na3 Na5 W7 168.54(10) . . ?
O11W Na5 Te2 130.66(14) . . ?
O10W Na5 Te2 82.48(13) . . ?
O14W Na5 Te2 125.03(14) . . ?
O22 Na5 Te2 32.06(10) . . ?
O26 Na5 Te2 68.03(11) . . ?
O20 Na5 Te2 33.94(9) . . ?
Cu2 Na5 Te2 63.94(5) 2_776 . ?
Na3 Na5 Te2 114.23(8) . . ?
W7 Na5 Te2 56.29(4) . . ?
O11W Na5 Na11 74.30(13) . . ?
O10W Na5 Na11 126.54(14) . . ?
O14W Na5 Na11 33.63(12) . . ?
O22 Na5 Na11 115.49(13) . . ?
O26 Na5 Na11 81.40(11) . . ?
O20 Na5 Na11 143.72(12) . . ?
Cu2 Na5 Na11 105.29(7) 2_776 . ?
Na3 Na5 Na11 103.75(9) . . ?
W7 Na5 Na11 85.80(6) . . ?
Te2 Na5 Na11 141.99(8) . . ?
O20W Na6 O21W 91.88(18) . . ?
O20W Na6 O12W 174.1(2) . . ?
O21W Na6 O12W 82.40(17) . . ?
O20W Na6 O22W 87.60(17) . . ?
O21W Na6 O22W 97.31(17) . . ?
O12W Na6 O22W 91.76(17) . . ?
O20W Na6 O23W 94.80(18) . . ?
O21W Na6 O23W 163.50(19) . . ?
O12W Na6 O23W 91.08(17) . . ?
O22W Na6 O23W 98.03(17) . . ?
O20W Na6 O13W 87.60(17) . . ?
O21W Na6 O13W 87.98(17) . . ?
O12W Na6 O13W 93.54(17) . . ?
O22W Na6 O13W 172.97(18) . . ?
O23W Na6 O13W 77.26(17) . . ?
O20W Na6 Na3 133.02(15) . . ?
O21W Na6 Na3 80.91(14) . . ?
O12W Na6 Na3 47.53(12) . . ?
O22W Na6 Na3 139.26(14) . . ?
O23W Na6 Na3 83.51(13) . . ?
O13W Na6 Na3 46.08(12) . . ?
O18W Na7 O19W 92.60(19) . . ?
O18W Na7 O6W 79.67(18) . . ?
O19W Na7 O6W 172.1(2) . . ?
O18W Na7 O28W 132.8(2) . . ?
O19W Na7 O28W 95.60(18) . . ?
O6W Na7 O28W 91.04(18) . . ?
O18W Na7 O8W 88.32(18) . . ?
O19W Na7 O8W 86.75(18) . . ?
O6W Na7 O8W 91.16(18) . . ?
O28W Na7 O8W 138.4(2) . . ?
O18W Na7 Na1 77.92(15) . . ?
O19W Na7 Na1 130.82(16) . . ?
O6W Na7 Na1 45.98(13) . . ?
O28W Na7 Na1 126.17(16) . . ?
O8W Na7 Na1 45.40(12) . . ?
O24W Na8 O24W 180.00(16) 2_676 . ?
O24W Na8 O37W 84.36(15) 2_676 . ?
O24W Na8 O37W 95.64(15) . . ?
O24W Na8 O37W 95.64(15) 2_676 2_676 ?
O24W Na8 O37W 84.36(15) . 2_676 ?
O37W Na8 O37W 180.0 . 2_676 ?
O24W Na8 O29W 96.70(15) 2_676 2_676 ?
O24W Na8 O29W 83.30(15) . 2_676 ?
O37W Na8 O29W 87.86(15) . 2_676 ?
O37W Na8 O29W 92.14(15) 2_676 2_676 ?
O24W Na8 O29W 83.30(15) 2_676 . ?
O24W Na8 O29W 96.70(15) . . ?
O37W Na8 O29W 92.14(15) . . ?
O37W Na8 O29W 87.86(15) 2_676 . ?
O29W Na8 O29W 180.0 2_676 . ?
O24W Na8 Na11 109.78(12) 2_676 . ?
O24W Na8 Na11 70.22(11) . . ?
O37W Na8 Na11 82.20(11) . . ?
O37W Na8 Na11 97.80(11) 2_676 . ?
O29W Na8 Na11 150.49(10) 2_676 . ?
O29W Na8 Na11 29.51(10) . . ?
O24W Na8 Na11 70.22(12) 2_676 2_676 ?
O24W Na8 Na11 109.78(11) . 2_676 ?
O37W Na8 Na11 97.80(11) . 2_676 ?
O37W Na8 Na11 82.20(11) 2_676 2_676 ?
O29W Na8 Na11 29.51(10) 2_676 2_676 ?
O29W Na8 Na11 150.49(10) . 2_676 ?
Na11 Na8 Na11 180.000(16) . 2_676 ?
O33W Na9 O17W 160.14(19) . . ?
O33W Na9 O31W 92.54(18) . . ?
O17W Na9 O31W 98.23(18) . . ?
O33W Na9 O26W 106.18(18) . . ?
O17W Na9 O26W 91.13(17) . . ?
O31W Na9 O26W 86.65(17) . . ?
O33W Na9 O7W 82.95(17) . . ?
O17W Na9 O7W 89.90(17) . . ?
O31W Na9 O7W 166.61(18) . . ?
O26W Na9 O7W 82.54(16) . . ?
O33W Na9 O34W 74.00(18) . . ?
O17W Na9 O34W 91.47(18) . . ?
O31W Na9 O34W 79.79(17) . . ?
O26W Na9 O34W 166.43(19) . . ?
O7W Na9 O34W 110.77(18) . . ?
O33W Na9 Na10 107.39(14) . . ?
O17W Na9 Na10 91.75(13) . . ?
O31W Na9 Na10 42.85(12) . . ?
O26W Na9 Na10 44.22(12) . . ?
O7W Na9 Na10 126.76(14) . . ?
O34W Na9 Na10 122.37(15) . . ?
O33W Na9 Na2 94.29(14) . . ?
O17W Na9 Na2 70.18(13) . . ?
O31W Na9 Na2 159.36(14) . . ?
O26W Na9 Na2 109.97(14) . . ?
O7W Na9 Na2 34.03(11) . . ?
O34W Na9 Na2 83.41(13) . . ?
Na10 Na9 Na2 149.68(9) . . ?
O31W Na10 O27W 176.7(2) . . ?
O31W Na10 O25W 82.40(18) . . ?
O27W Na10 O25W 97.55(19) . . ?
O31W Na10 O16W 98.37(17) . . ?
O27W Na10 O16W 84.85(18) . . ?
O25W Na10 O16W 81.26(17) . . ?
O31W Na10 O32W 101.75(18) . . ?
O27W Na10 O32W 75.10(18) . . ?
O25W Na10 O32W 106.42(18) . . ?
O16W Na10 O32W 159.22(19) . . ?
O31W Na10 O26W 87.87(17) . . ?
O27W Na10 O26W 92.57(19) . . ?
O25W Na10 O26W 167.86(19) . . ?
O16W Na10 O26W 93.04(17) . . ?
O32W Na10 O26W 82.62(17) . . ?
O31W Na10 Na9 43.77(12) . . ?
O27W Na10 Na9 136.98(16) . . ?
O25W Na10 Na9 124.68(15) . . ?
O16W Na10 Na9 93.11(13) . . ?
O32W Na10 Na9 97.80(14) . . ?
O26W Na10 Na9 44.53(12) . . ?
O31W Na10 Na13 125.59(15) . . ?
O27W Na10 Na13 52.52(14) . . ?
O25W Na10 Na13 136.39(15) . . ?
O16W Na10 Na13 120.02(15) . . ?
O32W Na10 Na13 41.86(13) . . ?
O26W Na10 Na13 55.66(12) . . ?
Na9 Na10 Na13 93.77(8) . . ?
O30W Na11 O36W 98.3(2) . . ?
O30W Na11 O29W 137.51(19) . . ?
O36W Na11 O29W 91.20(18) . . ?
O30W Na11 O14W 83.84(17) . . ?
O36W Na11 O14W 173.6(2) . . ?
O29W Na11 O14W 91.29(17) . . ?
O30W Na11 O35W 116.47(19) . . ?
O36W Na11 O35W 82.21(19) . . ?
O29W Na11 O35W 105.80(19) . . ?
O14W Na11 O35W 91.41(18) . . ?
O30W Na11 Na5 90.01(14) . . ?
O36W Na11 Na5 152.44(16) . . ?
O29W Na11 Na5 65.81(12) . . ?
O14W Na11 Na5 33.01(11) . . ?
O35W Na11 Na5 117.44(15) . . ?
O30W Na11 Na13 135.84(15) . . ?
O36W Na11 Na13 102.86(16) . . ?
O29W Na11 Na13 80.55(14) . . ?
O14W Na11 Na13 71.73(13) . . ?
O35W Na11 Na13 32.45(12) . . ?
Na5 Na11 Na13 88.71(7) . . ?
O30W Na11 Na8 161.03(15) . . ?
O36W Na11 Na8 71.10(14) . . ?
O29W Na11 Na8 32.00(11) . . ?
O14W Na11 Na8 108.48(13) . . ?
O35W Na11 Na8 78.48(13) . . ?
Na5 Na11 Na8 93.01(6) . . ?
Na13 Na11 Na8 63.00(6) . . ?
O38W Na12 O40W 171.7(2) . . ?
O38W Na12 O39W 101.0(2) . . ?
O40W Na12 O39W 73.9(2) . . ?
O38W Na12 O8 98.57(18) . . ?
O40W Na12 O8 88.81(19) . . ?
O39W Na12 O8 149.2(2) . . ?
O38W Na12 O36W 76.60(18) . 2_575 ?
O40W Na12 O36W 97.10(19) . 2_575 ?
O39W Na12 O36W 94.1(2) . 2_575 ?
O8 Na12 O36W 113.55(19) . 2_575 ?
O38W Na12 O9W 92.48(18) . 2_675 ?
O40W Na12 O9W 92.99(18) . 2_675 ?
O39W Na12 O9W 80.3(2) . 2_675 ?
O8 Na12 O9W 75.24(16) . 2_675 ?
O36W Na12 O9W 166.7(2) 2_575 2_675 ?
O38W Na12 W3 75.23(14) . . ?
O40W Na12 W3 111.69(16) . . ?
O39W Na12 W3 161.76(19) . . ?
O8 Na12 W3 24.00(10) . . ?
O36W Na12 W3 102.19(15) 2_575 . ?
O9W Na12 W3 81.99(12) 2_675 . ?
O38W Na12 Na3 67.61(14) . 2_675 ?
O40W Na12 Na3 115.39(15) . 2_675 ?
O39W Na12 Na3 69.44(18) . 2_675 ?
O8 Na12 Na3 96.84(13) . 2_675 ?
O36W Na12 Na3 135.94(15) 2_575 2_675 ?
O9W Na12 Na3 30.72(11) 2_675 2_675 ?
W3 Na12 Na3 92.90(7) . 2_675 ?
O32W Na13 O35W 149.8(2) . . ?
O32W Na13 O37W 104.55(19) . . ?
O35W Na13 O37W 104.94(19) . . ?
O32W Na13 O36 89.22(18) . . ?
O35W Na13 O36 102.02(19) . . ?
O37W Na13 O36 80.70(16) . . ?
O32W Na13 O27W 68.90(17) . . ?
O35W Na13 O27W 88.69(18) . . ?
O37W Na13 O27W 149.25(18) . . ?
O36 Na13 O27W 69.42(16) . . ?
O32W Na13 O38 98.79(18) . 1_455 ?
O35W Na13 O38 81.73(17) . 1_455 ?
O37W Na13 O38 76.49(16) . 1_455 ?
O36 Na13 O38 157.06(18) . 1_455 ?
O27W Na13 O38 133.51(16) . 1_455 ?
O32W Na13 O26W 73.92(16) . . ?
O35W Na13 O26W 80.89(15) . . ?
O37W Na13 O26W 133.88(18) . . ?
O36 Na13 O26W 143.94(18) . . ?
O27W Na13 O26W 74.76(15) . . ?
O38 Na13 O26W 58.84(13) 1_455 . ?
O32W Na13 Na10 43.67(13) . . ?
O35W Na13 Na10 106.10(15) . . ?
O37W Na13 Na10 146.98(16) . . ?
O36 Na13 Na10 103.42(15) . . ?
O27W Na13 Na10 42.55(11) . . ?
O38 Na13 Na10 97.08(12) 1_455 . ?
O26W Na13 Na10 43.21(10) . . ?
O32W Na13 Na11 155.12(17) . . ?
O35W Na13 Na11 33.25(12) . . ?
O37W Na13 Na11 87.71(14) . . ?
O36 Na13 Na11 71.21(13) . . ?
O27W Na13 Na11 89.41(13) . . ?
O38 Na13 Na11 105.16(13) 1_455 . ?
O26W Na13 Na11 113.09(12) . . ?
Na10 Na13 Na11 124.90(10) . . ?
W1 O1 Cu1 140.5(2) . . ?
W4 O2 W1 114.80(19) . . ?
W3 O3 W2 114.26(19) . . ?
Te1 O4 W4 102.66(17) . . ?
Te1 O4 W1 98.99(17) . . ?
W4 O4 W1 95.60(15) . . ?
Te1 O5 Cu1 125.8(2) . 2_465 ?
Te1 O5 Cu1 127.4(2) . . ?
Cu1 O5 Cu1 99.67(18) 2_465 . ?
Te1 O5 Na2 92.86(16) . . ?
Cu1 O5 Na2 80.61(14) 2_465 . ?
Cu1 O5 Na2 122.10(19) . . ?
Te1 O6 W3 104.14(17) . . ?
Te1 O6 W2 99.36(16) . . ?
W3 O6 W2 95.76(14) . . ?
Te1 O7 W4 103.76(17) . . ?
Te1 O7 W3 103.66(17) . . ?
W4 O7 W3 94.08(15) . . ?
W3 O8 Na12 120.8(2) . . ?
W3 O9 W4 114.31(19) . . ?
Te1 O10 W2 103.37(18) . . ?
Te1 O10 Na2 103.96(18) . . ?
W2 O10 Na2 95.20(16) . . ?
Te1 O11 W1 103.03(18) . . ?
W2 O13 Cu1 135.7(2) . 2_465 ?
W2 O13 Na2 103.54(18) . . ?
Cu1 O13 Na2 87.34(15) 2_465 . ?
Te2 O20 Cu2 126.9(2) . . ?
Te2 O20 Cu2 125.5(2) . 2_776 ?
Cu2 O20 Cu2 99.89(18) . 2_776 ?
Te2 O20 Na5 93.54(16) . . ?
Cu2 O20 Na5 122.27(19) . . ?
Cu2 O20 Na5 80.73(14) 2_776 . ?
W9 O21 W7 115.62(19) . . ?
Te2 O22 W7 103.72(18) . . ?
Te2 O22 Na5 105.18(18) . . ?
W7 O22 Na5 94.61(16) . . ?
Te2 O23 W6 103.43(17) . . ?
Te2 O23 W9 103.77(17) . . ?
W6 O23 W9 94.80(15) . . ?
W6 O24 W8 115.59(19) . . ?
W6 O25 W9 113.65(19) . . ?
W7 O26 Cu2 135.0(2) . 2_776 ?
W7 O26 Na5 103.41(18) . . ?
Cu2 O26 Na5 89.19(16) 2_776 . ?
Te2 O28 W9 103.57(17) . . ?
Te2 O28 W7 98.94(16) . . ?
W9 O28 W7 95.79(15) . . ?
W8 O30 Cu2 139.8(2) . . ?
Te2 O34 W8 104.00(18) . . ?
W7 O36 Na13 137.8(2) . . ?
Te2 O37 W6 102.48(17) . . ?
Te2 O37 W8 98.47(16) . . ?
W6 O37 W8 95.10(15) . . ?
W8 O38 Na13 132.5(2) . 1_655 ?
Cu1 O1W Na1 140.3(2) . . ?
Cu2 O2W Na3 139.3(2) . . ?
Na2 O4W Na1 83.96(17) . . ?
Na2 O5W Na1 86.02(17) . . ?
Na7 O6W Na1 89.66(17) . . ?
Na2 O7W Na9 109.24(19) . . ?
Na1 O8W Na7 87.78(17) . . ?
Na3 O9W Na12 115.99(19) . 2_675 ?
Na5 O10W Na3 84.19(17) . . ?
Na5 O11W Na3 84.17(16) . . ?
Na6 O12W Na3 86.82(16) . . ?
Na3 O13W Na6 85.43(16) . . ?
Na5 O14W Na11 113.36(19) . . ?
Na4 O16W Na10 126.73(19) . . ?
Na9 O17W Na4 128.35(19) . . ?
Na10 O26W Na9 91.25(17) . . ?
Na10 O26W Na13 81.13(15) . . ?
Na9 O26W Na13 143.3(2) . . ?
Na10 O27W Na13 84.92(18) . . ?
Na11 O29W Na8 118.49(18) . . ?
Na10 O31W Na9 93.38(18) . . ?
Na13 O32W Na10 94.47(19) . . ?
Na13 O35W Na11 114.3(2) . . ?
Na11 O36W Na12 127.5(2) . 2_575 ?
Na13 O37W Na8 124.2(2) . . ?
O11 Te1 O10 96.76(17) . . ?
O11 Te1 O5 94.19(17) . . ?
O10 Te1 O5 94.08(17) . . ?
O11 Te1 O7 93.69(17) . . ?
O10 Te1 O7 93.04(17) . . ?
O5 Te1 O7 168.68(17) . . ?
O11 Te1 O4 85.65(16) . . ?
O10 Te1 O4 175.11(17) . . ?
O5 Te1 O4 89.97(17) . . ?
O7 Te1 O4 82.54(16) . . ?
O11 Te1 O6 175.34(17) . . ?
O10 Te1 O6 84.82(16) . . ?
O5 Te1 O6 90.05(17) . . ?
O7 Te1 O6 81.83(16) . . ?
O4 Te1 O6 92.45(16) . . ?
O11 Te1 W1 42.17(12) . . ?
O10 Te1 W1 138.91(12) . . ?
O5 Te1 W1 88.93(11) . . ?
O7 Te1 W1 91.47(11) . . ?
O4 Te1 W1 43.77(11) . . ?
O6 Te1 W1 136.20(11) . . ?
O11 Te1 W2 138.46(12) . . ?
O10 Te1 W2 41.75(12) . . ?
O5 Te1 W2 88.32(11) . . ?
O7 Te1 W2 91.15(11) . . ?
O4 Te1 W2 135.86(11) . . ?
O6 Te1 W2 43.47(11) . . ?
W1 Te1 W2 177.231(12) . . ?
O11 Te1 Na2 87.24(13) . . ?
O10 Te1 Na2 43.31(13) . . ?
O5 Te1 Na2 52.71(12) . . ?
O7 Te1 Na2 135.90(12) . . ?
O4 Te1 Na2 141.31(12) . . ?
O6 Te1 Na2 96.87(12) . . ?
W1 Te1 Na2 116.56(4) . . ?
W2 Te1 Na2 61.83(4) . . ?
O34 Te2 O22 96.80(17) . . ?
O34 Te2 O20 94.64(17) . . ?
O22 Te2 O20 93.37(17) . . ?
O34 Te2 O23 92.56(17) . . ?
O22 Te2 O23 93.08(17) . . ?
O20 Te2 O23 169.71(17) . . ?
O34 Te2 O37 85.39(17) . . ?
O22 Te2 O37 175.38(17) . . ?
O20 Te2 O37 90.50(17) . . ?
O23 Te2 O37 82.75(17) . . ?
O34 Te2 O28 174.44(17) . . ?
O22 Te2 O28 84.94(17) . . ?
O20 Te2 O28 90.52(17) . . ?
O23 Te2 O28 82.06(17) . . ?
O37 Te2 O28 92.51(16) . . ?
O34 Te2 W7 138.32(12) . . ?
O22 Te2 W7 41.56(12) . . ?
O20 Te2 W7 87.77(11) . . ?
O23 Te2 W7 91.74(11) . . ?
O37 Te2 W7 136.25(12) . . ?
O28 Te2 W7 43.84(11) . . ?
O34 Te2 W8 41.34(12) . . ?
O22 Te2 W8 138.08(12) . . ?
O20 Te2 W8 89.27(11) . . ?
O23 Te2 W8 91.29(11) . . ?
O37 Te2 W8 44.41(12) . . ?
O28 Te2 W8 136.90(11) . . ?
W7 Te2 W8 176.965(13) . . ?
O34 Te2 Na5 87.71(13) . . ?
O22 Te2 Na5 42.76(13) . . ?
O20 Te2 Na5 52.51(13) . . ?
O23 Te2 Na5 135.31(12) . . ?
O37 Te2 Na5 141.63(12) . . ?
O28 Te2 Na5 97.09(12) . . ?
W7 Te2 Na5 61.26(4) . . ?
W8 Te2 Na5 116.25(4) . . ?
O18 W1 O12 104.3(2) . . ?
O18 W1 O1 101.78(19) . . ?
O12 W1 O1 98.44(19) . . ?
O18 W1 O2 96.77(18) . . ?
O12 W1 O2 90.30(18) . . ?
O1 W1 O2 156.78(17) . . ?
O18 W1 O11 89.49(17) . . ?
O12 W1 O11 164.73(18) . . ?
O1 W1 O11 84.85(16) . . ?
O2 W1 O11 81.46(15) . . ?
O18 W1 O4 159.09(17) . . ?
O12 W1 O4 93.46(18) . . ?
O1 W1 O4 86.15(17) . . ?
O2 W1 O4 71.81(15) . . ?
O11 W1 O4 71.81(14) . . ?
O18 W1 Te1 124.18(14) . . ?
O12 W1 Te1 130.69(15) . . ?
O1 W1 Te1 81.33(12) . . ?
O2 W1 Te1 76.71(10) . . ?
O11 W1 Te1 34.79(10) . . ?
O4 W1 Te1 37.24(10) . . ?
O19 W2 O17 104.6(2) . . ?
O19 W2 O13 103.51(19) . . ?
O17 W2 O13 98.46(18) . . ?
O19 W2 O3 95.78(18) . . ?
O17 W2 O3 91.25(18) . . ?
O13 W2 O3 155.35(17) . . ?
O19 W2 O10 89.00(18) . . ?
O17 W2 O10 165.38(17) . . ?
O13 W2 O10 83.23(16) . . ?
O3 W2 O10 81.90(16) . . ?
O19 W2 O6 158.42(17) . . ?
O17 W2 O6 93.91(17) . . ?
O13 W2 O6 84.25(16) . . ?
O3 W2 O6 72.46(15) . . ?
O10 W2 O6 71.74(14) . . ?
O19 W2 Te1 123.80(14) . . ?
O17 W2 Te1 131.01(13) . . ?
O13 W2 Te1 78.67(12) . . ?
O3 W2 Te1 77.87(11) . . ?
O10 W2 Te1 34.88(10) . . ?
O6 W2 Te1 37.17(10) . . ?
O19 W2 Na2 80.83(15) . . ?
O17 W2 Na2 141.82(14) . . ?
O13 W2 Na2 44.60(13) . . ?
O3 W2 Na2 126.26(12) . . ?
O10 W2 Na2 44.64(11) . . ?
O6 W2 Na2 91.53(11) . . ?
Te1 W2 Na2 61.64(4) . . ?
O15 W3 O8 104.4(2) . . ?
O15 W3 O3 100.10(18) . . ?
O8 W3 O3 97.94(18) . . ?
O15 W3 O9 96.12(18) . . ?
O8 W3 O9 98.75(18) . . ?
O3 W3 O9 152.98(17) . . ?
O15 W3 O6 93.87(18) . . ?
O8 W3 O6 161.17(17) . . ?
O3 W3 O6 74.19(15) . . ?
O9 W3 O6 83.33(16) . . ?
O15 W3 O7 161.56(17) . . ?
O8 W3 O7 92.25(17) . . ?
O3 W3 O7 85.00(15) . . ?
O9 W3 O7 73.27(15) . . ?
O6 W3 O7 70.30(14) . . ?
O15 W3 Na12 77.58(15) . . ?
O8 W3 Na12 35.24(15) . . ?
O3 W3 Na12 125.14(12) . . ?
O9 W3 Na12 79.38(12) . . ?
O6 W3 Na12 159.69(11) . . ?
O7 W3 Na12 114.06(11) . . ?
O14 W4 O16 103.92(19) . . ?
O14 W4 O2 96.06(18) . . ?
O16 W4 O2 100.87(18) . . ?
O14 W4 O9 100.52(18) . . ?
O16 W4 O9 95.09(18) . . ?
O2 W4 O9 153.48(16) . . ?
O14 W4 O7 92.78(17) . . ?
O16 W4 O7 161.50(17) . . ?
O2 W4 O7 84.95(15) . . ?
O9 W4 O7 73.76(15) . . ?
O14 W4 O4 161.64(17) . . ?
O16 W4 O4 93.48(17) . . ?
O2 W4 O4 74.60(15) . . ?
O9 W4 O4 83.47(15) . . ?
O7 W4 O4 70.97(14) . . ?
O33 W6 O31 103.9(2) . . ?
O33 W6 O24 95.49(18) . . ?
O31 W6 O24 101.17(18) . . ?
O33 W6 O25 99.30(19) . . ?
O31 W6 O25 94.85(18) . . ?
O24 W6 O25 154.89(16) . . ?
O33 W6 O23 92.09(17) . . ?
O31 W6 O23 162.02(18) . . ?
O24 W6 O23 85.12(16) . . ?
O25 W6 O23 74.21(15) . . ?
O33 W6 O37 161.10(17) . . ?
O31 W6 O37 93.95(18) . . ?
O24 W6 O37 74.74(15) . . ?
O25 W6 O37 85.04(16) . . ?
O23 W6 O37 71.27(15) . . ?
O36 W7 O27 105.19(19) . . ?
O36 W7 O26 102.23(19) . . ?
O27 W7 O26 98.08(18) . . ?
O36 W7 O21 96.53(18) . . ?
O27 W7 O21 91.68(18) . . ?
O26 W7 O21 155.70(17) . . ?
O36 W7 O22 88.90(18) . . ?
O27 W7 O22 165.16(17) . . ?
O26 W7 O22 83.12(16) . . ?
O21 W7 O22 81.93(16) . . ?
O36 W7 O28 158.39(17) . . ?
O27 W7 O28 93.74(16) . . ?
O26 W7 O28 84.97(16) . . ?
O21 W7 O28 72.18(15) . . ?
O22 W7 O28 71.58(15) . . ?
O36 W7 Te2 123.57(14) . . ?
O27 W7 Te2 130.85(13) . . ?
O26 W7 Te2 78.76(12) . . ?
O21 W7 Te2 78.03(11) . . ?
O22 W7 Te2 34.71(10) . . ?
O28 W7 Te2 37.22(10) . . ?
O36 W7 Na5 79.17(15) . . ?
O27 W7 Na5 141.14(14) . . ?
O26 W7 Na5 44.49(13) . . ?
O21 W7 Na5 126.65(12) . . ?
O22 W7 Na5 45.16(11) . . ?
O28 W7 Na5 92.70(11) . . ?
Te2 W7 Na5 62.45(4) . . ?
O38 W8 O35 104.9(2) . . ?
O38 W8 O30 102.3(2) . . ?
O35 W8 O30 98.59(19) . . ?
O38 W8 O24 96.81(18) . . ?
O35 W8 O24 89.55(18) . . ?
O30 W8 O24 156.47(17) . . ?
O38 W8 O34 91.41(17) . . ?
O35 W8 O34 162.09(18) . . ?
O30 W8 O34 84.80(16) . . ?
O24 W8 O34 81.08(15) . . ?
O38 W8 O37 160.40(17) . . ?
O35 W8 O37 91.10(17) . . ?
O30 W8 O37 86.07(17) . . ?
O24 W8 O37 71.65(15) . . ?
O34 W8 O37 71.51(14) . . ?
O38 W8 Te2 125.98(14) . . ?
O35 W8 Te2 128.21(14) . . ?
O30 W8 Te2 80.98(13) . . ?
O24 W8 Te2 76.68(11) . . ?
O34 W8 Te2 34.66(10) . . ?
O37 W8 Te2 37.12(10) . . ?
O29 W9 O32 104.4(2) . . ?
O29 W9 O21 100.35(18) . . ?
O32 W9 O21 96.53(18) . . ?
O29 W9 O25 95.02(18) . . ?
O32 W9 O25 99.85(18) . . ?
O21 W9 O25 153.97(17) . . ?
O29 W9 O28 96.04(18) . . ?
O32 W9 O28 158.76(18) . . ?
O21 W9 O28 73.72(15) . . ?
O25 W9 O28 83.93(16) . . ?
O29 W9 O23 162.88(17) . . ?
O32 W9 O23 90.38(18) . . ?
O21 W9 O23 86.28(16) . . ?
O25 W9 O23 73.58(15) . . ?
O28 W9 O23 70.50(15) . . ?

loop_
_geom_bond_atom_site_label_1
_geom_bond_atom_site_label_2
_geom_bond_distance
_geom_bond_site_symmetry_2
_geom_bond_publ_flag
Cu2 O30 1.923(4) . ?
Cu2 O26 1.945(4) 2_776 ?
Cu2 O20 1.977(4) . ?
Cu2 O20 1.982(4) 2_776 ?
Cu2 O2W 2.327(5) . ?
Cu2 Cu2 3.0305(13) 2_776 ?
Cu2 Na5 3.100(3) 2_776 ?
Cu1 O1 1.914(4) . ?
Cu1 O13 1.967(4) 2_465 ?
Cu1 O5 1.970(4) 2_465 ?
Cu1 O5 1.991(4) . ?
Cu1 O1W 2.341(4) . ?
Cu1 Cu1 3.0269(13) 2_465 ?
Cu1 Na2 3.073(3) 2_465 ?
Na1 O1W 2.380(5) . ?
Na1 O3W 2.382(5) . ?
Na1 O5W 2.393(5) . ?
Na1 O8W 2.404(5) . ?
Na1 O6W 2.426(5) . ?
Na1 O4W 2.453(5) . ?
Na1 Na2 3.205(3) . ?
Na1 Na7 3.374(4) . ?
Na2 O5W 2.304(5) . ?
Na2 O7W 2.326(5) . ?
Na2 O4W 2.337(5) . ?
Na2 O10 2.397(5) . ?
Na2 O13 2.453(5) . ?
Na2 O5 2.701(5) . ?
Na2 Te1 3.391(2) . ?
Na2 W2 3.397(2) . ?
Na2 Na9 3.924(3) . ?
Na3 O2W 2.341(5) . ?
Na3 O9W 2.351(5) . ?
Na3 O13W 2.391(5) . ?
Na3 O10W 2.428(5) . ?
Na3 O11W 2.428(5) . ?
Na3 O12W 2.444(5) . ?
Na3 Na5 3.184(4) . ?
Na3 Na6 3.309(3) . ?
Na3 Na12 4.137(4) 2_675 ?
Na4 O16W 2.398(4) 2_565 ?
Na4 O16W 2.398(4) . ?
Na4 O15W 2.475(4) 2_565 ?
Na4 O15W 2.475(4) . ?
Na4 O17W 2.483(4) 2_565 ?
Na4 O17W 2.483(4) . ?
Na5 O11W 2.322(5) . ?
Na5 O10W 2.321(5) . ?
Na5 O14W 2.344(5) . ?
Na5 O22 2.411(5) . ?
Na5 O26 2.442(5) . ?
Na5 O20 2.725(5) . ?
Na5 W7 3.389(2) . ?
Na5 Te2 3.427(2) . ?
Na5 Na11 3.951(3) . ?
Na6 O20W 2.335(5) . ?
Na6 O21W 2.367(5) . ?
Na6 O12W 2.369(5) . ?
Na6 O22W 2.378(5) . ?
Na6 O23W 2.393(5) . ?
Na6 O13W 2.486(5) . ?
Na7 O18W 2.319(5) . ?
Na7 O19W 2.337(5) . ?
Na7 O6W 2.359(5) . ?
Na7 O28W 2.375(5) . ?
Na7 O8W 2.462(6) . ?
Na8 O24W 2.378(5) 2_676 ?
Na8 O24W 2.378(5) . ?
Na8 O37W 2.467(5) . ?
Na8 O37W 2.467(5) 2_676 ?
Na8 O29W 2.532(5) 2_676 ?
Na8 O29W 2.532(5) . ?
Na8 Na11 4.199(3) . ?
Na8 Na11 4.199(3) 2_676 ?
Na9 O33W 2.277(5) . ?
Na9 O17W 2.350(5) . ?
Na9 O31W 2.399(5) . ?
Na9 O26W 2.428(5) . ?
Na9 O7W 2.486(5) . ?
Na9 O34W 2.547(6) . ?
Na9 Na10 3.462(3) . ?
Na10 O31W 2.358(5) . ?
Na10 O27W 2.366(5) . ?
Na10 O25W 2.404(5) . ?
Na10 O16W 2.408(5) . ?
Na10 O32W 2.414(5) . ?
Na10 O26W 2.415(5) . ?
Na10 Na13 3.485(4) . ?
Na11 O30W 2.337(5) . ?
Na11 O36W 2.347(5) . ?
Na11 O29W 2.353(5) . ?
Na11 O14W 2.383(5) . ?
Na11 O35W 2.406(5) . ?
Na11 Na13 3.999(4) . ?
Na12 O38W 2.338(6) . ?
Na12 O40W 2.392(6) . ?
Na12 O39W 2.465(6) . ?
Na12 O8 2.470(5) . ?
Na12 O36W 2.523(5) 2_575 ?
Na12 O9W 2.526(5) 2_675 ?
Na12 W3 3.678(3) . ?
Na13 O32W 2.333(6) . ?
Na13 O35W 2.354(6) . ?
Na13 O37W 2.383(5) . ?
Na13 O36 2.472(5) . ?
Na13 O27W 2.777(6) . ?
Na13 O38 2.828(5) 1_455 ?
Na13 O26W 2.913(5) . ?
O1 W1 1.802(4) . ?
O2 W4 1.902(4) . ?
O2 W1 2.041(4) . ?
O3 W3 1.936(4) . ?
O3 W2 2.001(4) . ?
O4 Te1 1.968(4) . ?
O4 W4 2.236(4) . ?
O4 W1 2.249(4) . ?
O5 Te1 1.920(4) . ?
O6 Te1 1.968(4) . ?
O6 W3 2.217(4) . ?
O6 W2 2.241(4) . ?
O7 Te1 1.954(4) . ?
O7 W4 2.219(4) . ?
O7 W3 2.244(4) . ?
O8 W3 1.741(4) . ?
O9 W3 1.942(4) . ?
O9 W4 1.947(4) . ?
O10 Te1 1.889(4) . ?
O10 W2 2.200(4) . ?
O11 Te1 1.881(4) . ?
O11 W1 2.213(4) . ?
O12 W1 1.777(4) . ?
O13 W2 1.845(4) . ?
O14 W4 1.735(4) . ?
O15 W3 1.740(4) . ?
O16 W4 1.761(4) . ?
O17 W2 1.767(4) . ?
O18 W1 1.763(4) . ?
O19 W2 1.760(4) . ?
O20 Te2 1.917(4) . ?
O21 W9 1.939(4) . ?
O21 W7 1.990(4) . ?
O22 Te2 1.885(4) . ?
O22 W7 2.196(4) . ?
O23 Te2 1.953(4) . ?
O23 W6 2.213(4) . ?
O23 W9 2.236(4) . ?
O24 W6 1.907(4) . ?
O24 W8 2.022(4) . ?
O25 W6 1.953(4) . ?
O25 W9 1.960(4) . ?
O26 W7 1.851(4) . ?
O27 W7 1.770(4) . ?
O28 Te2 1.969(4) . ?
O28 W9 2.226(4) . ?
O28 W7 2.255(4) . ?
O29 W9 1.740(4) . ?
O30 W8 1.805(4) . ?
O31 W6 1.751(4) . ?
O32 W9 1.741(4) . ?
O33 W6 1.740(4) . ?
O34 Te2 1.886(4) . ?
O34 W8 2.190(4) . ?
O35 W8 1.783(4) . ?
O36 W7 1.750(4) . ?
O37 Te2 1.963(4) . ?
O37 W6 2.230(4) . ?
O37 W8 2.276(4) . ?
O38 W8 1.764(4) . ?
Te1 W1 3.2115(5) . ?
Te1 W2 3.2144(5) . ?
Te2 W7 3.2159(5) . ?
Te2 W8 3.2176(5) . ?
